data_1543368
loop_
_publ_author_name
'Hu, Ling-Xia'
'Zhang, Bi-Song'

_publ_section_title
;
 Aqua(4-bromobenzoato-\k<i>O</i>)bis(1,10-phenanthroline-\k^2^<i>N</i>,<i>N</i>')manganese(II)
 4-bromobenzoate dihydrate
;
_journal_issue 5
_journal_name_full IUCrData
_journal_page_first x160833
_journal_paper_doi 10.1107/S2414314616008336
_journal_volume 1
_journal_year 2016
_chemical_formula_iupac '[Mn (C7 H4 Br O2) (C12 H8 N2)2 (H2 O1)] (C7 H4 Br O2), 2H2 O'
_chemical_formula_moiety 'C31 H22 Br Mn N4 O3 +, C7 H4 Br O2 -, 2(H2 O)'
_chemical_formula_sum 'C38 H30 Br2 Mn N4 O7'
_chemical_formula_weight 869.42
_chemical_name_systematic
'Aqua(4-bromobenzoato-\k<i>O</i>)bis(1,10-phenanthroline-\k^2^<i>N</i>,<i>N</i>')manganese(II) 4-bromobenzoate dihydrate'
_space_group_IT_number 14
_symmetry_cell_setting monoclinic
_symmetry_space_group_name_Hall '-P 2yn'
_symmetry_space_group_name_H-M 'P 1 21/n 1'
_atom_sites_solution_hydrogens geom
_atom_sites_solution_primary direct
_atom_sites_solution_secondary difmap
_audit_creation_method SHELXL-97
_cell_angle_alpha 90.00
_cell_angle_beta 93.86(3)
_cell_angle_gamma 90.00
_cell_formula_units_Z 4
_cell_length_a 14.193(3)
_cell_length_b 11.912(2)
_cell_length_c 21.253(4)
_cell_measurement_reflns_used 14746
_cell_measurement_temperature 293(2)
_cell_measurement_theta_max 24.49
_cell_measurement_theta_min 3.01
_cell_volume 3585.0(12)
_computing_cell_refinement
;
RAPID-AUTO (Rigaku, 1998)
;
_computing_data_collection
;
RAPID-AUTO (Rigaku, 1998)
;
_computing_data_reduction
;
CrystalStructure (Rigaku/MSC, 2002)
;
_computing_molecular_graphics
;
SHELXTL (Sheldrick, 2008)
;
_computing_publication_material
;
SHELXTL (Sheldrick, 2008)
;
_computing_structure_refinement
;
SHELXL97 (Sheldrick, 2008)
;
_computing_structure_solution
;
SHELXS97 (Sheldrick, 2008)
;
_diffrn_ambient_temperature 293(2)
_diffrn_measured_fraction_theta_full 0.997
_diffrn_measured_fraction_theta_max 0.997
_diffrn_measurement_device_type 'Rigaku R-AXIS RAPID'
_diffrn_measurement_method '\w scans'
_diffrn_radiation_monochromator graphite
_diffrn_radiation_source 'fine-focus sealed tube'
_diffrn_radiation_type MoK\a
_diffrn_radiation_wavelength 0.71073
_diffrn_reflns_av_R_equivalents 0.0932
_diffrn_reflns_av_sigmaI/netI 0.0639
_diffrn_reflns_limit_h_max 16
_diffrn_reflns_limit_h_min -16
_diffrn_reflns_limit_k_max 13
_diffrn_reflns_limit_k_min -12
_diffrn_reflns_limit_l_max 24
_diffrn_reflns_limit_l_min -24
_diffrn_reflns_number 26000
_diffrn_reflns_theta_full 24.50
_diffrn_reflns_theta_max 24.50
_diffrn_reflns_theta_min 3.01
_diffrn_standards_number 0
_exptl_absorpt_coefficient_mu 2.654
_exptl_absorpt_correction_T_max 0.399
_exptl_absorpt_correction_T_min 0.289
_exptl_absorpt_correction_type multi-scan
_exptl_absorpt_process_details
;
(ABSCOR; Higashi, 1995)
;
_exptl_crystal_colour yellow
_exptl_crystal_density_diffrn 1.611
_exptl_crystal_density_method 'not measured'
_exptl_crystal_description block
_exptl_crystal_F_000 1748
_exptl_crystal_size_max 0.489
_exptl_crystal_size_mid 0.402
_exptl_crystal_size_min 0.346
_refine_diff_density_max 0.657
_refine_diff_density_min -1.013
_refine_ls_extinction_coef 0.0053(6)
_refine_ls_extinction_expression Fc^*^=kFc[1+0.001xFc^2^\l^3^/sin(2\q)]^-1/4^
_refine_ls_extinction_method
;
SHELXL97 (Sheldrick, 2008)
;
_refine_ls_goodness_of_fit_ref 1.128
_refine_ls_hydrogen_treatment constr
_refine_ls_matrix_type full
_refine_ls_number_parameters 473
_refine_ls_number_reflns 5952
_refine_ls_number_restraints 6
_refine_ls_restrained_S_all 1.128
_refine_ls_R_factor_all 0.1008
_refine_ls_R_factor_gt 0.0555
_refine_ls_shift/su_max 0.000
_refine_ls_shift/su_mean 0.000
_refine_ls_structure_factor_coef Fsqd
_refine_ls_weighting_details 'calc w=1/[\s^2^(Fo^2^)+(0.0898P)^2^+6.5748P] where P=(Fo^2^+2Fc^2^)/3'
_refine_ls_weighting_scheme calc
_refine_ls_wR_factor_gt 0.1411
_refine_ls_wR_factor_ref 0.2049
_reflns_number_gt 3857
_reflns_number_total 5952
_reflns_threshold_expression I>2\s(I)
_cod_data_source_file sj4035sup1.cif
_cod_data_source_block I
_cod_original_cell_volume 3584.9(12)
_cod_original_sg_symbol_Hall '-P 2yn '
_cod_original_sg_symbol_H-M ' P 21/n '
_cod_database_code 1543368

loop_
_symmetry_equiv_pos_as_xyz
'x, y, z'
'-x+1/2, y+1/2, -z+1/2'
'-x, -y, -z'
'x-1/2, -y-1/2, z-1/2'

loop_
_atom_site_type_symbol
_atom_site_label
_atom_site_fract_x
_atom_site_fract_y
_atom_site_fract_z
_atom_site_U_iso_or_equiv
_atom_site_adp_type
_atom_site_calc_flag
_atom_site_refinement_flags
_atom_site_occupancy
_atom_site_symmetry_multiplicity
_atom_site_disorder_assembly
_atom_site_disorder_group
Mn Mn1 0.56915(7) 0.11055(8) 0.18912(4) 0.0445(3) Uani d . 1 1 . .
N N1 0.4353(4) 0.1308(4) 0.2469(2) 0.0484(13) Uani d . 1 1 . .
N N2 0.6170(4) 0.1671(5) 0.2888(2) 0.0506(13) Uani d . 1 1 . .
N N3 0.5305(4) -0.0764(4) 0.1816(2) 0.0487(13) Uani d . 1 1 . .
N N4 0.4701(4) 0.0841(4) 0.0990(2) 0.0449(12) Uani d . 1 1 . .
Br Br1 1.1551(5) 0.0191(13) 0.0874(6) 0.0857(12) Uani d P 0.50 1 A -1
Br Br1' 1.1764(5) 0.0103(13) 0.0992(6) 0.0857(12) Uani d P 0.50 1 A -2
Br Br2 0.93834(5) 0.38650(7) 0.10085(4) 0.0712(3) Uani d . 1 1 . .
O O1 0.7019(3) 0.0811(4) 0.1526(2) 0.0626(13) Uani d . 1 1 A .
O O2 0.7475(4) -0.0247(5) 0.2351(2) 0.0722(14) Uani d . 1 1 A .
O O3 0.5724(3) 0.2821(4) 0.1613(2) 0.0631(12) Uani d . 1 1 . .
H H3WA 0.5294 0.3289 0.1687 0.076 Uiso d R 1 1 . .
H H3WB 0.6186 0.3240 0.1534 0.076 Uiso d R 1 1 . .
O O4 1.4147(4) 0.4000(5) 0.1686(2) 0.0690(14) Uani d . 1 1 . .
O O5 1.4133(3) 0.4581(5) 0.0697(2) 0.0701(14) Uani d . 1 1 . .
O O6 1.4030(4) 0.4556(5) -0.0600(3) 0.0849(16) Uani d U 1 1 . .
H H6WA 1.3986 0.4925 -0.0261 0.102 Uiso d R 1 1 . .
H H6WB 1.4264 0.5015 -0.0853 0.102 Uiso d R 1 1 . .
O O7 0.7205(4) 0.4136(5) 0.1376(3) 0.0854(17) Uani d . 1 1 . .
H H7WA 0.7754 0.3885 0.1480 0.102 Uiso d R 1 1 . .
H H7WB 0.7147 0.4419 0.1009 0.102 Uiso d R 1 1 . .
C C1 0.3473(5) 0.1152(6) 0.2263(3) 0.0599(18) Uani d . 1 1 . .
H H1A 0.3350 0.0931 0.1846 0.072 Uiso calc R 1 1 . .
C C2 0.2707(5) 0.1299(7) 0.2636(4) 0.072(2) Uani d . 1 1 . .
H H2A 0.2092 0.1169 0.2472 0.086 Uiso calc R 1 1 . .
C C3 0.2883(5) 0.1638(6) 0.3245(4) 0.069(2) Uani d . 1 1 . .
H H3A 0.2385 0.1757 0.3499 0.082 Uiso calc R 1 1 . .
C C4 0.3804(5) 0.1807(6) 0.3485(3) 0.0576(17) Uani d . 1 1 . .
C C5 0.4046(6) 0.2155(7) 0.4125(3) 0.069(2) Uani d . 1 1 . .
H H5A 0.3571 0.2261 0.4400 0.082 Uiso calc R 1 1 . .
C C6 0.4940(7) 0.2325(7) 0.4325(3) 0.074(2) Uani d . 1 1 . .
H H6A 0.5078 0.2538 0.4742 0.088 Uiso calc R 1 1 . .
C C7 0.5697(5) 0.2192(6) 0.3921(3) 0.0557(17) Uani d . 1 1 . .
C C8 0.6649(6) 0.2411(6) 0.4104(3) 0.071(2) Uani d . 1 1 . .
H H8A 0.6819 0.2644 0.4514 0.085 Uiso calc R 1 1 . .
C C9 0.7325(6) 0.2282(7) 0.3684(3) 0.072(2) Uani d . 1 1 . .
H H9A 0.7954 0.2441 0.3801 0.086 Uiso calc R 1 1 . .
C C10 0.7060(5) 0.1913(7) 0.3082(3) 0.0642(19) Uani d . 1 1 . .
H H10A 0.7526 0.1829 0.2798 0.077 Uiso calc R 1 1 . .
C C11 0.5493(5) 0.1832(5) 0.3304(3) 0.0463(15) Uani d . 1 1 . .
C C12 0.4530(4) 0.1634(5) 0.3078(3) 0.0464(15) Uani d . 1 1 . .
C C13 0.8606(5) 0.0191(5) 0.1618(3) 0.0489(15) Uani d . 1 1 A .
C C14 0.8805(5) 0.0655(7) 0.1047(4) 0.067(2) Uani d . 1 1 . .
H H14A 0.8325 0.0988 0.0793 0.080 Uiso calc R 1 1 . .
C C15 0.9710(6) 0.0628(8) 0.0853(4) 0.078(2) Uani d . 1 1 A .
H H15A 0.9837 0.0934 0.0465 0.093 Uiso calc R 1 1 . .
C C16 1.0420(5) 0.0158(6) 0.1224(4) 0.0591(18) Uani d . 1 1 . .
C C17 1.0244(5) -0.0307(6) 0.1787(4) 0.0615(19) Uani d . 1 1 A .
H H17A 1.0733 -0.0632 0.2038 0.074 Uiso calc R 1 1 . .
C C18 0.9340(5) -0.0297(6) 0.1986(3) 0.0519(16) Uani d . 1 1 . .
H H18A 0.9220 -0.0620 0.2371 0.062 Uiso calc R 1 1 A .
C C19 0.7627(5) 0.0248(6) 0.1851(3) 0.0571(18) Uani d . 1 1 . .
C C21 0.5591(5) -0.1556(6) 0.2225(3) 0.0543(17) Uani d . 1 1 . .
H H21A 0.5965 -0.1346 0.2582 0.065 Uiso calc R 1 1 . .
C C22 0.5360(5) -0.2685(6) 0.2146(4) 0.0649(19) Uani d . 1 1 . .
H H22A 0.5569 -0.3210 0.2448 0.078 Uiso calc R 1 1 . .
C C23 0.4827(5) -0.3015(6) 0.1623(4) 0.0620(19) Uani d . 1 1 . .
H H23A 0.4673 -0.3768 0.1562 0.074 Uiso calc R 1 1 . .
C C24 0.4514(4) -0.2215(6) 0.1179(3) 0.0508(16) Uani d . 1 1 . .
C C25 0.3961(5) -0.2478(7) 0.0603(3) 0.0630(19) Uani d . 1 1 . .
H H25A 0.3812 -0.3222 0.0511 0.076 Uiso calc R 1 1 . .
C C26 0.3658(5) -0.1671(7) 0.0197(3) 0.0620(19) Uani d . 1 1 . .
H H26A 0.3297 -0.1868 -0.0168 0.074 Uiso calc R 1 1 . .
C C27 0.3875(4) -0.0527(6) 0.0312(3) 0.0500(16) Uani d . 1 1 . .
C C28 0.3580(5) 0.0365(7) -0.0096(3) 0.0597(19) Uani d . 1 1 . .
H H28A 0.3205 0.0217 -0.0462 0.072 Uiso calc R 1 1 . .
C C29 0.3845(5) 0.1437(6) 0.0047(3) 0.0561(17) Uani d . 1 1 . .
H H29A 0.3646 0.2025 -0.0217 0.067 Uiso calc R 1 1 . .
C C30 0.4409(4) 0.1644(6) 0.0587(3) 0.0495(15) Uani d . 1 1 . .
H H30A 0.4595 0.2379 0.0673 0.059 Uiso calc R 1 1 . .
C C31 0.4436(4) -0.0226(5) 0.0856(3) 0.0441(14) Uani d . 1 1 . .
C C32 0.4752(4) -0.1087(5) 0.1296(3) 0.0465(15) Uani d . 1 1 . .
C C33 1.2670(5) 0.4084(5) 0.1103(3) 0.0472(15) Uani d . 1 1 . .
C C34 1.2206(5) 0.3675(6) 0.1606(3) 0.0594(18) Uani d . 1 1 . .
H H34A 1.2552 0.3462 0.1974 0.071 Uiso calc R 1 1 . .
C C35 1.1240(6) 0.3579(7) 0.1569(4) 0.070(2) Uani d . 1 1 . .
H H35A 1.0938 0.3285 0.1908 0.084 Uiso calc R 1 1 . .
C C36 1.0719(5) 0.3915(6) 0.1036(3) 0.0579(17) Uani d . 1 1 . .
C C37 1.1172(5) 0.4316(6) 0.0528(3) 0.0599(18) Uani d . 1 1 . .
H H37A 1.0823 0.4527 0.0161 0.072 Uiso calc R 1 1 . .
C C38 1.2146(5) 0.4403(6) 0.0564(3) 0.0591(18) Uani d . 1 1 . .
H H38A 1.2450 0.4678 0.0222 0.071 Uiso calc R 1 1 . .
C C39 1.3731(5) 0.4228(6) 0.1165(3) 0.0524(16) Uani d . 1 1 . .

loop_
_atom_site_aniso_label
_atom_site_aniso_U_11
_atom_site_aniso_U_22
_atom_site_aniso_U_33
_atom_site_aniso_U_12
_atom_site_aniso_U_13
_atom_site_aniso_U_23
Mn1 0.0424(6) 0.0504(6) 0.0409(5) 0.0014(4) 0.0039(4) -0.0048(4)
N1 0.040(3) 0.058(3) 0.048(3) 0.002(2) 0.008(2) -0.003(2)
N2 0.051(3) 0.057(3) 0.044(3) 0.002(3) 0.005(2) -0.009(2)
N3 0.054(3) 0.046(3) 0.046(3) 0.002(3) 0.003(2) -0.003(2)
N4 0.047(3) 0.049(3) 0.038(3) 0.007(2) -0.001(2) 0.000(2)
Br1 0.020(3) 0.134(2) 0.103(4) -0.005(3) 0.003(2) -0.019(3)
Br1' 0.020(3) 0.134(2) 0.103(4) -0.005(3) 0.003(2) -0.019(3)
Br2 0.0485(5) 0.0924(7) 0.0734(5) -0.0039(4) 0.0098(4) 0.0010(4)
O1 0.043(3) 0.072(3) 0.072(3) 0.012(2) 0.000(2) -0.006(3)
O2 0.054(3) 0.100(4) 0.063(3) -0.005(3) 0.009(2) -0.010(3)
O3 0.050(3) 0.051(3) 0.089(3) 0.000(2) 0.004(2) 0.000(2)
O4 0.051(3) 0.095(4) 0.060(3) 0.008(3) 0.004(2) 0.004(3)
O5 0.053(3) 0.095(4) 0.064(3) -0.007(3) 0.015(2) 0.014(3)
O6 0.0841(18) 0.0868(18) 0.0837(18) -0.0013(10) 0.0060(10) -0.0003(10)
O7 0.061(3) 0.108(5) 0.089(4) -0.010(3) 0.011(3) 0.009(3)
C1 0.038(4) 0.082(5) 0.061(4) -0.006(3) 0.014(3) -0.006(3)
C2 0.042(4) 0.080(6) 0.095(6) -0.004(4) 0.011(4) 0.005(4)
C3 0.063(5) 0.068(5) 0.079(5) 0.007(4) 0.035(4) 0.005(4)
C4 0.058(4) 0.051(4) 0.066(4) 0.002(3) 0.020(3) 0.004(3)
C5 0.083(6) 0.068(5) 0.058(4) 0.002(4) 0.029(4) -0.005(4)
C6 0.105(7) 0.067(5) 0.050(4) -0.004(5) 0.016(4) -0.009(3)
C7 0.075(5) 0.053(4) 0.039(3) 0.003(4) 0.006(3) -0.003(3)
C8 0.097(6) 0.068(5) 0.045(4) -0.002(4) -0.011(4) -0.010(3)
C9 0.069(5) 0.082(6) 0.062(4) 0.004(4) -0.013(4) -0.015(4)
C10 0.042(4) 0.087(6) 0.063(4) 0.002(4) -0.002(3) -0.023(4)
C11 0.056(4) 0.043(4) 0.040(3) 0.007(3) 0.006(3) 0.001(3)
C12 0.051(4) 0.045(4) 0.044(3) 0.007(3) 0.015(3) -0.003(3)
C13 0.051(4) 0.044(4) 0.052(4) 0.000(3) 0.001(3) -0.012(3)
C14 0.058(5) 0.076(5) 0.066(5) 0.005(4) 0.003(4) 0.015(4)
C15 0.059(5) 0.100(6) 0.077(5) -0.010(5) 0.025(4) 0.018(5)
C16 0.040(4) 0.063(5) 0.074(5) -0.003(3) 0.001(3) -0.009(4)
C17 0.053(4) 0.055(4) 0.075(5) 0.009(3) -0.010(4) -0.013(4)
C18 0.045(4) 0.056(4) 0.054(4) 0.008(3) 0.004(3) -0.006(3)
C19 0.058(4) 0.057(4) 0.058(4) -0.006(4) 0.010(4) -0.019(3)
C21 0.045(4) 0.068(5) 0.050(4) 0.001(3) 0.008(3) 0.006(3)
C22 0.059(5) 0.058(5) 0.079(5) 0.005(4) 0.014(4) 0.016(4)
C23 0.054(4) 0.046(4) 0.088(5) -0.001(3) 0.020(4) 0.006(4)
C24 0.041(3) 0.055(4) 0.057(4) -0.003(3) 0.013(3) -0.007(3)
C25 0.061(5) 0.061(5) 0.068(5) -0.013(4) 0.015(4) -0.015(4)
C26 0.046(4) 0.085(6) 0.056(4) -0.011(4) 0.007(3) -0.020(4)
C27 0.038(3) 0.067(5) 0.045(3) -0.001(3) 0.004(3) -0.011(3)
C28 0.050(4) 0.089(6) 0.040(3) 0.004(4) 0.004(3) -0.006(3)
C29 0.051(4) 0.071(5) 0.045(4) 0.012(4) -0.003(3) 0.004(3)
C30 0.049(4) 0.053(4) 0.046(3) 0.008(3) -0.002(3) -0.005(3)
C31 0.045(4) 0.050(4) 0.038(3) -0.002(3) 0.011(3) -0.002(3)
C32 0.044(4) 0.053(4) 0.044(3) 0.000(3) 0.013(3) -0.004(3)
C33 0.047(4) 0.045(4) 0.050(4) 0.004(3) 0.006(3) -0.002(3)
C34 0.043(4) 0.072(5) 0.064(4) 0.007(3) 0.006(3) 0.018(3)
C35 0.071(5) 0.076(5) 0.066(5) -0.001(4) 0.033(4) 0.016(4)
C36 0.058(4) 0.060(4) 0.057(4) 0.001(3) 0.014(3) 0.007(3)
C37 0.052(4) 0.079(5) 0.048(4) 0.000(4) -0.004(3) 0.003(3)
C38 0.057(4) 0.071(5) 0.050(4) -0.003(4) 0.003(3) -0.001(3)
C39 0.050(4) 0.049(4) 0.059(4) -0.001(3) 0.003(3) -0.007(3)

loop_
_atom_type_symbol
_atom_type_description
_atom_type_scat_dispersion_real
_atom_type_scat_dispersion_imag
_atom_type_scat_source
C C 0.0033 0.0016 'International Tables Vol C Tables 4.2.6.8 and 6.1.1.4'
H H 0.0000 0.0000 'International Tables Vol C Tables 4.2.6.8 and 6.1.1.4'
O O 0.0106 0.0060 'International Tables Vol C Tables 4.2.6.8 and 6.1.1.4'
N N 0.0061 0.0033 'International Tables Vol C Tables 4.2.6.8 and 6.1.1.4'
Mn Mn 0.3368 0.7283 'International Tables Vol C Tables 4.2.6.8 and 6.1.1.4'
Br Br -0.2901 2.4595 'International Tables Vol C Tables 4.2.6.8 and 6.1.1.4'

loop_
_geom_angle_atom_site_label_1
_geom_angle_atom_site_label_2
_geom_angle_atom_site_label_3
_geom_angle
_geom_angle_publ_flag
O1 Mn1 O3 91.20(19) y
O1 Mn1 N2 99.94(19) y
O3 Mn1 N2 87.91(19) ?
O1 Mn1 N3 91.62(19) y
O3 Mn1 N3 157.11(18) y
N2 Mn1 N3 113.92(19) ?
O1 Mn1 N4 100.37(18) y
O3 Mn1 N4 85.67(18) y
N2 Mn1 N4 158.80(18) y
N3 Mn1 N4 71.48(18) y
O1 Mn1 N1 169.49(19) y
O3 Mn1 N1 94.60(18) y
N2 Mn1 N1 71.58(19) y
N3 Mn1 N1 86.44(18) y
N4 Mn1 N1 88.82(18) y
C1 N1 C12 118.1(5) ?
C1 N1 Mn1 126.8(4) ?
C12 N1 Mn1 115.1(4) ?
C10 N2 C11 117.6(5) ?
C10 N2 Mn1 124.6(4) ?
C11 N2 Mn1 117.7(4) ?
C21 N3 C32 117.5(6) ?
C21 N3 Mn1 125.6(5) ?
C32 N3 Mn1 116.8(4) ?
C30 N4 C31 118.0(5) ?
C30 N4 Mn1 125.4(4) ?
C31 N4 Mn1 116.5(4) ?
C19 O1 Mn1 118.7(4) ?
Mn1 O3 H3WA 123.4 ?
Mn1 O3 H3WB 130.6 ?
H3WA O3 H3WB 103.0 ?
H6WA O6 H6WB 105.0 ?
H7WA O7 H7WB 114.2 ?
N1 C1 C2 123.6(7) ?
N1 C1 H1A 118.2 ?
C2 C1 H1A 118.2 ?
C3 C2 C1 118.4(7) ?
C3 C2 H2A 120.8 ?
C1 C2 H2A 120.8 ?
C2 C3 C4 120.0(6) ?
C2 C3 H3A 120.0 ?
C4 C3 H3A 120.0 ?
C3 C4 C12 117.8(6) ?
C3 C4 C5 123.2(6) ?
C12 C4 C5 119.0(7) ?
C6 C5 C4 120.5(7) ?
C6 C5 H5A 119.7 ?
C4 C5 H5A 119.7 ?
C5 C6 C7 122.2(7) ?
C5 C6 H6A 118.9 ?
C7 C6 H6A 118.9 ?
C11 C7 C8 116.9(6) ?
C11 C7 C6 118.9(7) ?
C8 C7 C6 124.2(6) ?
C9 C8 C7 120.3(6) ?
C9 C8 H8A 119.8 ?
C7 C8 H8A 119.8 ?
C8 C9 C10 118.9(7) ?
C8 C9 H9A 120.6 ?
C10 C9 H9A 120.6 ?
N2 C10 C9 123.3(7) ?
N2 C10 H10A 118.4 ?
C9 C10 H10A 118.4 ?
N2 C11 C7 123.0(6) ?
N2 C11 C12 117.1(5) ?
C7 C11 C12 119.9(6) ?
N1 C12 C4 122.1(6) ?
N1 C12 C11 118.4(5) ?
C4 C12 C11 119.4(6) ?
C14 C13 C18 118.2(6) ?
C14 C13 C19 121.2(6) ?
C18 C13 C19 120.5(6) ?
C15 C14 C13 120.4(7) ?
C15 C14 H14A 119.8 ?
C13 C14 H14A 119.8 ?
C16 C15 C14 120.4(7) ?
C16 C15 H15A 119.8 ?
C14 C15 H15A 119.8 ?
C15 C16 C17 120.5(7) ?
C15 C16 Br1 113.3(7) ?
C17 C16 Br1 126.2(7) ?
C15 C16 Br1' 123.5(7) ?
C17 C16 Br1' 116.0(6) ?
Br1 C16 Br1' 10.4(7) ?
C16 C17 C18 119.8(7) ?
C16 C17 H17A 120.1 ?
C18 C17 H17A 120.1 ?
C17 C18 C13 120.7(6) ?
C17 C18 H18A 119.7 ?
C13 C18 H18A 119.7 ?
O2 C19 O1 124.6(7) ?
O2 C19 C13 118.3(7) ?
O1 C19 C13 117.1(6) ?
N3 C21 C22 123.3(7) ?
N3 C21 H21A 118.4 ?
C22 C21 H21A 118.4 ?
C23 C22 C21 119.4(7) ?
C23 C22 H22A 120.3 ?
C21 C22 H22A 120.3 ?
C22 C23 C24 119.4(7) ?
C22 C23 H23A 120.3 ?
C24 C23 H23A 120.3 ?
C23 C24 C32 118.2(6) ?
C23 C24 C25 123.8(7) ?
C32 C24 C25 117.9(6) ?
C26 C25 C24 121.5(7) ?
C26 C25 H25A 119.3 ?
C24 C25 H25A 119.3 ?
C25 C26 C27 121.4(6) ?
C25 C26 H26A 119.3 ?
C27 C26 H26A 119.3 ?
C31 C27 C26 119.5(6) ?
C31 C27 C28 116.1(6) ?
C26 C27 C28 124.3(6) ?
C29 C28 C27 120.1(6) ?
C29 C28 H28A 120.0 ?
C27 C28 H28A 120.0 ?
C28 C29 C30 119.4(7) ?
C28 C29 H29A 120.3 ?
C30 C29 H29A 120.3 ?
N4 C30 C29 123.1(7) ?
N4 C30 H30A 118.4 ?
C29 C30 H30A 118.4 ?
N4 C31 C27 123.2(6) ?
N4 C31 C32 117.6(5) ?
C27 C31 C32 119.2(6) ?
N3 C32 C24 122.1(6) ?
N3 C32 C31 117.5(6) ?
C24 C32 C31 120.4(6) ?
C38 C33 C34 118.9(6) ?
C38 C33 C39 121.4(6) ?
C34 C33 C39 119.7(6) ?
C35 C34 C33 120.8(7) ?
C35 C34 H34A 119.6 ?
C33 C34 H34A 119.6 ?
C36 C35 C34 120.2(6) ?
C36 C35 H35A 119.9 ?
C34 C35 H35A 119.9 ?
C35 C36 C37 119.7(7) ?
C35 C36 Br2 119.9(5) ?
C37 C36 Br2 120.4(6) ?
C36 C37 C38 119.9(7) ?
C36 C37 H37A 120.1 ?
C38 C37 H37A 120.1 ?
C33 C38 C37 120.5(6) ?
C33 C38 H38A 119.7 ?
C37 C38 H38A 119.7 ?
O4 C39 O5 124.4(6) ?
O4 C39 C33 117.5(6) ?
O5 C39 C33 118.2(6) ?

loop_
_geom_bond_atom_site_label_1
_geom_bond_atom_site_label_2
_geom_bond_distance
_geom_bond_publ_flag
Mn1 O1 2.114(5) y
Mn1 O3 2.128(5) y
Mn1 N2 2.282(5) y
Mn1 N3 2.297(5) y
Mn1 N4 2.320(5) y
Mn1 N1 2.343(5) y
N1 C1 1.310(8) ?
N1 C12 1.358(7) ?
N2 C10 1.334(8) ?
N2 C11 1.363(7) ?
N3 C21 1.328(8) ?
N3 C32 1.367(8) ?
N4 C30 1.331(8) ?
N4 C31 1.351(8) ?
Br1 C16 1.814(13) ?
Br1' C16 2.003(12) ?
Br2 C36 1.894(7) ?
O1 C19 1.261(8) ?
O2 C19 1.246(8) ?
O3 H3WA 0.8500 ?
O3 H3WB 0.8501 ?
O4 C39 1.250(8) ?
O5 C39 1.253(8) ?
O6 H6WA 0.8500 ?
O6 H6WB 0.8499 ?
O7 H7WA 0.8500 ?
O7 H7WB 0.8499 ?
C1 C2 1.398(10) ?
C1 H1A 0.9300 ?
C2 C3 1.363(11) ?
C2 H2A 0.9300 ?
C3 C4 1.385(10) ?
C3 H3A 0.9300 ?
C4 C12 1.404(8) ?
C4 C5 1.442(10) ?
C5 C6 1.326(11) ?
C5 H5A 0.9300 ?
C6 C7 1.429(10) ?
C6 H6A 0.9300 ?
C7 C11 1.392(8) ?
C7 C8 1.404(10) ?
C8 C9 1.363(11) ?
C8 H8A 0.9300 ?
C9 C10 1.380(9) ?
C9 H9A 0.9300 ?
C10 H10A 0.9300 ?
C11 C12 1.438(9) ?
C13 C14 1.380(9) ?
C13 C18 1.387(9) ?
C13 C19 1.508(9) ?
C14 C15 1.376(11) ?
C14 H14A 0.9300 ?
C15 C16 1.357(11) ?
C15 H15A 0.9300 ?
C16 C17 1.358(10) ?
C17 C18 1.379(10) ?
C17 H17A 0.9300 ?
C18 H18A 0.9300 ?
C21 C22 1.392(10) ?
C21 H21A 0.9300 ?
C22 C23 1.360(10) ?
C22 H22A 0.9300 ?
C23 C24 1.393(10) ?
C23 H23A 0.9300 ?
C24 C32 1.404(9) ?
C24 C25 1.443(9) ?
C25 C26 1.343(10) ?
C25 H25A 0.9300 ?
C26 C27 1.415(10) ?
C26 H26A 0.9300 ?
C27 C31 1.404(9) ?
C27 C28 1.417(10) ?
C28 C29 1.359(10) ?
C28 H28A 0.9300 ?
C29 C30 1.376(9) ?
C29 H29A 0.9300 ?
C30 H30A 0.9300 ?
C31 C32 1.439(9) ?
C33 C38 1.375(9) ?
C33 C34 1.382(9) ?
C33 C39 1.513(9) ?
C34 C35 1.372(10) ?
C34 H34A 0.9300 ?
C35 C36 1.371(10) ?
C35 H35A 0.9300 ?
C36 C37 1.378(10) ?
C37 C38 1.384(10) ?
C37 H37A 0.9300 ?
C38 H38A 0.9300 ?

loop_
_geom_hbond_atom_site_label_D
_geom_hbond_atom_site_label_H
_geom_hbond_atom_site_label_A
_geom_hbond_site_symmetry_A
_geom_hbond_distance_DH
_geom_hbond_distance_HA
_geom_hbond_distance_DA
_geom_hbond_angle_DHA
_geom_hbond_publ_flag
O3 H3WA O4 1_455 0.85 1.83 2.656(7) 162 y
O3 H3WB O7 1_555 0.85 1.85 2.696(7) 179 y
O6 H6WA O5 1_555 0.85 2.07 2.751(8) 136 y
O6 H6WB O5 3_865 0.85 2.33 2.823(7) 118 y
O6 H6WB O7 3_765 0.85 2.51 2.798(9) 101 y
O7 H7WA Br2 1_555 0.85 2.58 3.256(6) 137 y
O7 H7WB O6 3_765 0.85 2.20 2.798(9) 127 y
C21 H21A O2 1_555 0.93 2.59 3.091(9) 115 y
C28 H28A O1 3_655 0.93 2.57 3.402(8) 149 y
C30 H30A O3 1_555 0.93 2.53 3.107(8) 121 y

_cod_database_fobs_code 1543368
